data_2231675
loop_
_publ_author_name
'Feng, Xiu-Ling'
'Zhang, Yu-Ping'

_publ_section_title
;
 (4,5-Diazafluoren-9-one-\k^2^<i>N</i>,<i>N</i>')bis(1<i>H</i>-imidazole-\k<i>N</i>^3^)bis(thiocyanato-\k<i>N</i>)cobalt(II)
;
_journal_coeditor_code QM2016
_journal_issue 9
_journal_name_full 'Acta Crystallographica Section E'
_journal_page_first m1171
_journal_paper_doi 10.1107/S1600536811029060
_journal_volume 67
_journal_year 2011
_chemical_formula_iupac '[Co (N C S)2 (C3 H4 N2)2 (C11 H6 N2 O)]'
_chemical_formula_moiety 'C19 H14 Co N8 O S2'
_chemical_formula_sum 'C19 H14 Co N8 O S2'
_chemical_formula_weight 493.43
_chemical_name_systematic
;
(4,5-Diazafluoren-9-one-\k^2^<i>N</i>,<i>N</i>')bis(1<i>H</i>-imidazole-
\k<i>N</i>^3^)bis(thiocyanato-\k<i>N</i>)cobalt(II)
;
_space_group_IT_number 2
_symmetry_cell_setting triclinic
_symmetry_space_group_name_Hall '-P 1'
_symmetry_space_group_name_H-M 'P -1'
_atom_sites_solution_hydrogens geom
_atom_sites_solution_primary direct
_atom_sites_solution_secondary difmap
_audit_creation_method SHELXL-97
_cell_angle_alpha 71.5780(10)
_cell_angle_beta 70.5820(10)
_cell_angle_gamma 73.931(2)
_cell_formula_units_Z 2
_cell_length_a 9.2239(9)
_cell_length_b 10.9200(10)
_cell_length_c 11.9441(12)
_cell_measurement_reflns_used 1602
_cell_measurement_temperature 298(2)
_cell_measurement_theta_max 22.858
_cell_measurement_theta_min 2.371
_cell_volume 1056.48(18)
_computing_cell_refinement 'SAINT (Bruker, 2002)'
_computing_data_collection 'SMART (Bruker, 2002)'
_computing_data_reduction 'SAINT (Bruker, 2002)'
_computing_molecular_graphics 'SHELXTL (Sheldrick, 2008)'
_computing_publication_material 'SHELXTL (Sheldrick, 2008)'
_computing_structure_refinement 'SHELXL97 (Sheldrick, 2008)'
_computing_structure_solution 'SHELXS97 (Sheldrick, 2008)'
_diffrn_ambient_temperature 298(2)
_diffrn_measured_fraction_theta_full 0.979
_diffrn_measured_fraction_theta_max 0.979
_diffrn_measurement_device_type 'Bruker SMART CCD area-detector'
_diffrn_measurement_method '\f and \w'
_diffrn_radiation_monochromator graphite
_diffrn_radiation_source 'fine-focus sealed tube'
_diffrn_radiation_type MoK\a
_diffrn_radiation_wavelength 0.71073
_diffrn_reflns_av_R_equivalents 0.0410
_diffrn_reflns_av_sigmaI/netI 0.0961
_diffrn_reflns_limit_h_max 10
_diffrn_reflns_limit_h_min -10
_diffrn_reflns_limit_k_max 10
_diffrn_reflns_limit_k_min -12
_diffrn_reflns_limit_l_max 11
_diffrn_reflns_limit_l_min -14
_diffrn_reflns_number 5357
_diffrn_reflns_theta_full 25.01
_diffrn_reflns_theta_max 25.01
_diffrn_reflns_theta_min 2.38
_exptl_absorpt_coefficient_mu 1.039
_exptl_absorpt_correction_T_max 0.7456
_exptl_absorpt_correction_T_min 0.7124
_exptl_absorpt_correction_type multi-scan
_exptl_absorpt_process_details '(SADABS; Sheldrick, 1996)'
_exptl_crystal_colour red
_exptl_crystal_density_diffrn 1.551
_exptl_crystal_density_method 'not measured'
_exptl_crystal_description block
_exptl_crystal_F_000 502
_exptl_crystal_size_max 0.35
_exptl_crystal_size_mid 0.33
_exptl_crystal_size_min 0.30
_refine_diff_density_max 1.103
_refine_diff_density_min -0.495
_refine_ls_extinction_method none
_refine_ls_goodness_of_fit_ref 1.061
_refine_ls_hydrogen_treatment constr
_refine_ls_matrix_type full
_refine_ls_number_parameters 280
_refine_ls_number_reflns 3633
_refine_ls_number_restraints 0
_refine_ls_restrained_S_all 1.061
_refine_ls_R_factor_all 0.1144
_refine_ls_R_factor_gt 0.0624
_refine_ls_shift/su_max 0.001
_refine_ls_shift/su_mean 0.000
_refine_ls_structure_factor_coef Fsqd
_refine_ls_weighting_details 'calc w=1/[\s^2^(Fo^2^)+(0.0844P)^2^+0.3689P] where P=(Fo^2^+2Fc^2^)/3'
_refine_ls_weighting_scheme calc
_refine_ls_wR_factor_gt 0.1478
_refine_ls_wR_factor_ref 0.1915
_reflns_number_gt 2208
_reflns_number_total 3633
_reflns_threshold_expression I>2\s(I)
_cod_data_source_file qm2016.cif
_cod_data_source_block I
_cod_database_code 2231675
_cod_database_fobs_code 2231675

loop_
_symmetry_equiv_pos_as_xyz
'x, y, z'
'-x, -y, -z'

loop_
_atom_site_type_symbol
_atom_site_label
_atom_site_fract_x
_atom_site_fract_y
_atom_site_fract_z
_atom_site_U_iso_or_equiv
_atom_site_adp_type
_atom_site_calc_flag
_atom_site_refinement_flags
_atom_site_occupancy
_atom_site_symmetry_multiplicity
Co Co1 0.20940(9) 0.77893(7) 0.26794(7) 0.0446(3) Uani d . 1 1
N N1 0.3058(5) 0.5787(4) 0.3693(4) 0.0460(12) Uani d . 1 1
N N2 0.4108(6) 0.7047(5) 0.1105(4) 0.0478(12) Uani d . 1 1
N N3 0.0422(6) 0.8171(5) 0.4280(5) 0.0497(12) Uani d . 1 1
N N4 -0.1818(7) 0.8644(6) 0.5558(6) 0.0788(18) Uani d . 1 1
H H4 -0.2815 0.8844 0.5855 0.095 Uiso calc R 1 1
N N5 0.1501(6) 0.9610(5) 0.1485(4) 0.0491(12) Uani d . 1 1
N N6 0.0312(10) 1.1390(7) 0.0524(7) 0.127(3) Uani d . 1 1
H H6 -0.0451 1.1975 0.0306 0.152 Uiso calc R 1 1
N N7 0.3778(6) 0.8478(5) 0.2960(5) 0.0529(13) Uani d . 1 1
N N8 0.0626(6) 0.6936(5) 0.2310(4) 0.0545(13) Uani d . 1 1
O O1 0.7400(6) 0.2887(5) 0.1886(5) 0.0799(15) Uani d . 1 1
S S1 0.5575(2) 1.00788(17) 0.30595(16) 0.0623(5) Uani d . 1 1
S S2 -0.0800(3) 0.5262(2) 0.19374(19) 0.0811(6) Uani d . 1 1
C C1 0.6403(7) 0.3839(6) 0.2030(6) 0.0544(16) Uani d . 1 1
C C2 0.4267(7) 0.5249(5) 0.2920(5) 0.0438(14) Uani d . 1 1
C C3 0.5196(7) 0.4031(6) 0.3187(6) 0.0504(15) Uani d . 1 1
C C4 0.4827(8) 0.3284(6) 0.4362(6) 0.0604(18) Uani d . 1 1
H H4A 0.5395 0.2441 0.4589 0.072 Uiso calc R 1 1
C C5 0.3613(8) 0.3810(6) 0.5177(6) 0.0618(17) Uani d . 1 1
H H5 0.3358 0.3333 0.5989 0.074 Uiso calc R 1 1
C C6 0.2745(8) 0.5030(6) 0.4839(6) 0.0596(17) Uani d . 1 1
H H6A 0.1901 0.5349 0.5429 0.071 Uiso calc R 1 1
C C7 0.4808(6) 0.5879(5) 0.1624(5) 0.0428(13) Uani d . 1 1
C C8 0.6092(7) 0.5069(6) 0.1082(6) 0.0524(15) Uani d . 1 1
C C9 0.6755(8) 0.5511(7) -0.0145(6) 0.0619(18) Uani d . 1 1
H H9 0.7641 0.5015 -0.0564 0.074 Uiso calc R 1 1
C C10 0.6061(9) 0.6712(7) -0.0729(6) 0.0664(19) Uani d . 1 1
H H10 0.6483 0.7043 -0.1561 0.080 Uiso calc R 1 1
C C11 0.4755(8) 0.7435(6) -0.0107(6) 0.0569(17) Uani d . 1 1
H H11 0.4294 0.8231 -0.0543 0.068 Uiso calc R 1 1
C C12 -0.1081(8) 0.8433(7) 0.4456(6) 0.0650(18) Uani d . 1 1
H H12 -0.1580 0.8470 0.3883 0.078 Uiso calc R 1 1
C C13 -0.0723(11) 0.8488(8) 0.6116(7) 0.080(2) Uani d . 1 1
H H13 -0.0890 0.8560 0.6906 0.096 Uiso calc R 1 1
C C14 0.0648(9) 0.8211(7) 0.5327(6) 0.0653(18) Uani d . 1 1
H H14 0.1619 0.8066 0.5472 0.078 Uiso calc R 1 1
C C15 0.0177(10) 1.0259(8) 0.1344(8) 0.101(3) Uani d . 1 1
H H15 -0.0766 0.9975 0.1763 0.121 Uiso calc R 1 1
C C16 0.1769(11) 1.1482(8) 0.0101(7) 0.081(2) Uani d . 1 1
H H16 0.2211 1.2159 -0.0501 0.097 Uiso calc R 1 1
C C17 0.2483(9) 1.0393(7) 0.0720(7) 0.073(2) Uani d . 1 1
H H17 0.3557 1.0192 0.0633 0.088 Uiso calc R 1 1
C C18 0.4548(7) 0.9133(6) 0.2987(5) 0.0457(14) Uani d . 1 1
C C19 0.0036(7) 0.6238(6) 0.2169(5) 0.0453(14) Uani d . 1 1

loop_
_atom_site_aniso_label
_atom_site_aniso_U_11
_atom_site_aniso_U_22
_atom_site_aniso_U_33
_atom_site_aniso_U_12
_atom_site_aniso_U_13
_atom_site_aniso_U_23
Co1 0.0439(5) 0.0449(5) 0.0449(5) -0.0073(4) -0.0116(4) -0.0120(4)
N1 0.050(3) 0.044(3) 0.041(3) -0.006(2) -0.012(2) -0.009(2)
N2 0.051(3) 0.047(3) 0.044(3) -0.017(2) -0.010(2) -0.007(2)
N3 0.051(3) 0.047(3) 0.053(3) -0.008(2) -0.011(2) -0.020(2)
N4 0.061(4) 0.077(4) 0.083(5) -0.012(3) 0.015(4) -0.035(4)
N5 0.047(3) 0.049(3) 0.049(3) -0.004(3) -0.015(2) -0.012(2)
N6 0.091(6) 0.097(6) 0.112(7) 0.028(5) -0.023(5) 0.036(5)
N7 0.050(3) 0.054(3) 0.058(3) -0.010(3) -0.019(3) -0.013(3)
N8 0.055(3) 0.060(3) 0.052(3) -0.015(3) -0.013(3) -0.017(3)
O1 0.060(3) 0.063(3) 0.109(4) 0.007(3) -0.014(3) -0.037(3)
S1 0.0569(11) 0.0710(11) 0.0654(12) -0.0240(9) -0.0175(9) -0.0143(9)
S2 0.0812(14) 0.1021(15) 0.0758(13) -0.0518(12) -0.0018(11) -0.0342(12)
C1 0.044(4) 0.053(4) 0.070(5) -0.007(3) -0.013(3) -0.026(4)
C2 0.044(3) 0.043(3) 0.045(4) -0.010(3) -0.010(3) -0.012(3)
C3 0.051(4) 0.045(3) 0.056(4) -0.006(3) -0.018(3) -0.014(3)
C4 0.065(5) 0.045(4) 0.065(5) -0.005(3) -0.025(4) 0.000(3)
C5 0.070(5) 0.052(4) 0.054(4) -0.013(4) -0.013(4) -0.002(3)
C6 0.065(4) 0.060(4) 0.045(4) -0.013(3) -0.006(3) -0.009(3)
C7 0.043(3) 0.047(3) 0.043(3) -0.011(3) -0.010(3) -0.017(3)
C8 0.043(4) 0.058(4) 0.057(4) -0.014(3) -0.007(3) -0.020(3)
C9 0.056(4) 0.073(5) 0.058(4) -0.022(4) 0.005(3) -0.032(4)
C10 0.072(5) 0.077(5) 0.053(4) -0.037(4) -0.002(4) -0.015(4)
C11 0.066(5) 0.058(4) 0.048(4) -0.026(3) -0.012(3) -0.008(3)
C12 0.051(4) 0.077(5) 0.066(5) -0.009(4) -0.010(4) -0.027(4)
C13 0.096(6) 0.083(5) 0.057(5) -0.014(5) -0.003(5) -0.033(4)
C14 0.067(5) 0.070(4) 0.063(5) -0.006(4) -0.020(4) -0.026(4)
C15 0.060(5) 0.099(6) 0.090(6) 0.007(5) -0.013(5) 0.021(5)
C16 0.089(6) 0.069(5) 0.077(6) -0.022(5) -0.031(5) 0.008(4)
C17 0.067(5) 0.064(5) 0.081(5) -0.021(4) -0.027(4) 0.007(4)
C18 0.043(4) 0.051(4) 0.034(3) 0.003(3) -0.011(3) -0.008(3)
C19 0.051(4) 0.055(4) 0.025(3) -0.013(3) -0.006(3) -0.005(3)

loop_
_atom_type_symbol
_atom_type_description
_atom_type_scat_dispersion_real
_atom_type_scat_dispersion_imag
_atom_type_scat_source
C C 0.0033 0.0016 'International Tables Vol C Tables 4.2.6.8 and 6.1.1.4'
H H 0.0000 0.0000 'International Tables Vol C Tables 4.2.6.8 and 6.1.1.4'
N N 0.0061 0.0033 'International Tables Vol C Tables 4.2.6.8 and 6.1.1.4'
O O 0.0106 0.0060 'International Tables Vol C Tables 4.2.6.8 and 6.1.1.4'
S S 0.1246 0.1234 'International Tables Vol C Tables 4.2.6.8 and 6.1.1.4'
Co Co 0.3494 0.9721 'International Tables Vol C Tables 4.2.6.8 and 6.1.1.4'

loop_
_geom_angle_atom_site_label_1
_geom_angle_atom_site_label_2
_geom_angle_atom_site_label_3
_geom_angle
N7 Co1 N8 173.1(2)
N7 Co1 N3 93.6(2)
N8 Co1 N3 92.08(19)
N7 Co1 N5 90.24(19)
N8 Co1 N5 92.91(19)
N3 Co1 N5 97.45(19)
N7 Co1 N1 87.91(18)
N8 Co1 N1 88.00(19)
N3 Co1 N1 91.82(18)
N5 Co1 N1 170.65(18)
N7 Co1 N2 85.39(18)
N8 Co1 N2 88.39(18)
N3 Co1 N2 170.70(18)
N5 Co1 N2 91.80(18)
N1 Co1 N2 78.92(17)
C2 N1 C6 114.3(5)
C2 N1 Co1 108.3(4)
C6 N1 Co1 137.4(4)
C7 N2 C11 113.5(5)
C7 N2 Co1 105.9(4)
C11 N2 Co1 140.5(4)
C12 N3 C14 105.3(6)
C12 N3 Co1 125.9(4)
C14 N3 Co1 128.8(4)
C12 N4 C13 107.0(6)
C12 N4 H4 126.5
C13 N4 H4 126.5
C15 N5 C17 103.3(6)
C15 N5 Co1 130.3(5)
C17 N5 Co1 126.3(4)
C16 N6 C15 109.3(7)
C16 N6 H6 125.3
C15 N6 H6 125.3
C18 N7 Co1 164.4(5)
C19 N8 Co1 165.8(5)
O1 C1 C8 127.0(6)
O1 C1 C3 127.4(6)
C8 C1 C3 105.6(5)
N1 C2 C3 126.5(6)
N1 C2 C7 124.0(5)
C3 C2 C7 109.5(5)
C4 C3 C2 117.5(6)
C4 C3 C1 135.0(6)
C2 C3 C1 107.5(6)
C5 C4 C3 117.5(6)
C5 C4 H4A 121.2
C3 C4 H4A 121.2
C4 C5 C6 121.4(7)
C4 C5 H5 119.3
C6 C5 H5 119.3
N1 C6 C5 122.8(6)
N1 C6 H6A 118.6
C5 C6 H6A 118.6
N2 C7 C8 127.8(6)
N2 C7 C2 122.7(5)
C8 C7 C2 109.4(5)
C9 C8 C7 117.2(6)
C9 C8 C1 134.9(6)
C7 C8 C1 107.9(5)
C10 C9 C8 117.2(6)
C10 C9 H9 121.4
C8 C9 H9 121.4
C9 C10 C11 121.1(7)
C9 C10 H10 119.4
C11 C10 H10 119.4
N2 C11 C10 123.1(6)
N2 C11 H11 118.5
C10 C11 H11 118.5
N3 C12 N4 111.4(6)
N3 C12 H12 124.3
N4 C12 H12 124.3
C14 C13 N4 106.7(7)
C14 C13 H13 126.6
N4 C13 H13 126.6
C13 C14 N3 109.6(7)
C13 C14 H14 125.2
N3 C14 H14 125.2
N5 C15 N6 111.0(8)
N5 C15 H15 124.5
N6 C15 H15 124.5
N6 C16 C17 103.7(7)
N6 C16 H16 128.2
C17 C16 H16 128.2
C16 C17 N5 112.6(7)
C16 C17 H17 123.7
N5 C17 H17 123.7
N7 C18 S1 177.9(6)
N8 C19 S2 178.7(5)

loop_
_geom_bond_atom_site_label_1
_geom_bond_atom_site_label_2
_geom_bond_distance
Co1 N7 2.060(5)
Co1 N8 2.062(5)
Co1 N3 2.096(5)
Co1 N5 2.100(5)
Co1 N1 2.237(4)
Co1 N2 2.335(5)
N1 C2 1.318(7)
N1 C6 1.339(7)
N2 C7 1.319(7)
N2 C11 1.345(7)
N3 C12 1.293(8)
N3 C14 1.350(8)
N4 C12 1.325(8)
N4 C13 1.332(9)
N4 H4 0.8600
N5 C15 1.267(8)
N5 C17 1.331(8)
N6 C16 1.289(10)
N6 C15 1.319(9)
N6 H6 0.8600
N7 C18 1.152(7)
N8 C19 1.130(7)
O1 C1 1.197(7)
S1 C18 1.619(7)
S2 C19 1.610(6)
C1 C8 1.487(9)
C1 C3 1.492(8)
C2 C3 1.374(8)
C2 C7 1.457(8)
C3 C4 1.365(8)
C4 C5 1.344(9)
C4 H4A 0.9300
C5 C6 1.365(9)
C5 H5 0.9300
C6 H6A 0.9300
C7 C8 1.370(8)
C8 C9 1.369(8)
C9 C10 1.367(10)
C9 H9 0.9300
C10 C11 1.370(9)
C10 H10 0.9300
C11 H11 0.9300
C12 H12 0.9300
C13 C14 1.325(10)
C13 H13 0.9300
C14 H14 0.9300
C15 H15 0.9300
C16 C17 1.315(9)
C16 H16 0.9300
C17 H17 0.9300

loop_
_geom_hbond_atom_site_label_D
_geom_hbond_atom_site_label_H
_geom_hbond_atom_site_label_A
_geom_hbond_site_symmetry_A
_geom_hbond_distance_DH
_geom_hbond_distance_HA
_geom_hbond_distance_DA
_geom_hbond_angle_DHA
N6 H6 O1 1_465 0.86 2.47 2.980(10) 119

loop_
_geom_torsion_atom_site_label_1
_geom_torsion_atom_site_label_2
_geom_torsion_atom_site_label_3
_geom_torsion_atom_site_label_4
_geom_torsion
N7 Co1 N1 C2 -83.4(4)
N8 Co1 N1 C2 91.1(4)
N3 Co1 N1 C2 -176.9(4)
N2 Co1 N1 C2 2.3(4)
N7 Co1 N1 C6 95.8(6)
N8 Co1 N1 C6 -89.7(6)
N3 Co1 N1 C6 2.3(6)
N2 Co1 N1 C6 -178.5(6)
N7 Co1 N2 C7 86.0(4)
N8 Co1 N2 C7 -91.1(4)
N5 Co1 N2 C7 176.1(4)
N1 Co1 N2 C7 -2.8(3)
N7 Co1 N2 C11 -92.8(6)
N8 Co1 N2 C11 90.2(6)
N5 Co1 N2 C11 -2.7(6)
N1 Co1 N2 C11 178.5(6)
N7 Co1 N3 C12 151.9(5)
N8 Co1 N3 C12 -32.0(6)
N5 Co1 N3 C12 61.2(6)
N1 Co1 N3 C12 -120.1(5)
N7 Co1 N3 C14 -27.4(6)
N8 Co1 N3 C14 148.7(5)
N5 Co1 N3 C14 -118.1(5)
N1 Co1 N3 C14 60.6(5)
N7 Co1 N5 C15 -141.3(7)
N8 Co1 N5 C15 44.9(7)
N3 Co1 N5 C15 -47.6(7)
N2 Co1 N5 C15 133.3(7)
N7 Co1 N5 C17 35.0(6)
N8 Co1 N5 C17 -138.8(6)
N3 Co1 N5 C17 128.7(6)
N2 Co1 N5 C17 -50.4(6)
N3 Co1 N7 C18 -84.9(19)
N5 Co1 N7 C18 12.5(19)
N1 Co1 N7 C18 -176.6(19)
N2 Co1 N7 C18 104.3(19)
N3 Co1 N8 C19 -110(2)
N5 Co1 N8 C19 153(2)
N1 Co1 N8 C19 -18(2)
N2 Co1 N8 C19 61(2)
C6 N1 C2 C3 -0.4(8)
Co1 N1 C2 C3 179.0(5)
C6 N1 C2 C7 178.9(5)
Co1 N1 C2 C7 -1.7(6)
N1 C2 C3 C4 1.2(9)
C7 C2 C3 C4 -178.2(5)
N1 C2 C3 C1 179.5(5)
C7 C2 C3 C1 0.1(6)
O1 C1 C3 C4 -0.2(12)
C8 C1 C3 C4 178.7(7)
O1 C1 C3 C2 -178.1(6)
C8 C1 C3 C2 0.8(6)
C2 C3 C4 C5 -2.0(9)
C1 C3 C4 C5 -179.7(6)
C3 C4 C5 C6 2.1(10)
C2 N1 C6 C5 0.4(9)
Co1 N1 C6 C5 -178.7(4)
C4 C5 C6 N1 -1.4(11)
C11 N2 C7 C8 1.4(8)
Co1 N2 C7 C8 -177.7(5)
C11 N2 C7 C2 -177.9(5)
Co1 N2 C7 C2 3.0(6)
N1 C2 C7 N2 -1.1(9)
C3 C2 C7 N2 178.3(5)
N1 C2 C7 C8 179.5(5)
C3 C2 C7 C8 -1.1(7)
N2 C7 C8 C9 0.6(9)
C2 C7 C8 C9 -180.0(5)
N2 C7 C8 C1 -177.8(5)
C2 C7 C8 C1 1.6(6)
O1 C1 C8 C9 -0.6(12)
C3 C1 C8 C9 -179.5(7)
O1 C1 C8 C7 177.4(6)
C3 C1 C8 C7 -1.5(6)
C7 C8 C9 C10 -1.3(9)
C1 C8 C9 C10 176.6(6)
C8 C9 C10 C11 -0.2(10)
C7 N2 C11 C10 -2.9(8)
Co1 N2 C11 C10 175.8(4)
C9 C10 C11 N2 2.5(10)
C14 N3 C12 N4 0.3(8)
Co1 N3 C12 N4 -179.2(4)
C13 N4 C12 N3 -0.9(9)
C12 N4 C13 C14 1.1(9)
N4 C13 C14 N3 -1.0(9)
C12 N3 C14 C13 0.5(8)
Co1 N3 C14 C13 179.9(5)
C17 N5 C15 N6 0.5(10)
Co1 N5 C15 N6 177.5(6)
C16 N6 C15 N5 0.9(12)
C15 N6 C16 C17 -1.9(11)
N6 C16 C17 N5 2.3(10)
C15 N5 C17 C16 -1.8(9)
Co1 N5 C17 C16 -178.9(5)

_cod_duplicate_entry 2230977
